data_9003890
loop_
_publ_author_name
'Peterson, R. C.'
'Hammarstrom, J. M.'
'Seal II R R'

_publ_section_title
;Alpersite (Mg,Cu)SO4*7H2O, a new mineral of the melanterite group, and
 cuprian pentahydrite: Their occurrence within mine waste Locality: Big Mike
 mine, Nevada, USA
;
_journal_name_full 'American Mineralogist'
_journal_page_first 261
_journal_page_last 269
_journal_paper_doi 10.2138/am.2006.1911
_journal_volume 91
_journal_year 2006
_chemical_compound_source 'Big Mike mine, Nevada, USA'
_chemical_formula_sum 'Cu0.317 H14 Mg0.683 O11 S'
_chemical_name_mineral Alpersite
_space_group_IT_number 14
_symmetry_space_group_name_Hall '-P 2ybc'
_symmetry_space_group_name_H-M 'P 1 21/c 1'
_cell_angle_alpha 90
_cell_angle_beta 105.922
_cell_angle_gamma 90
_cell_formula_units_Z 4
_cell_length_a 14.166
_cell_length_b 6.534
_cell_length_c 10.838
_cell_volume 964.687
_database_code_amcsd 0004014
_exptl_crystal_density_diffrn 1.783
_cod_original_formula_sum '(Mg.683 Cu.317) S O11 H14'
_cod_database_code 9003890

loop_
_space_group_symop_operation_xyz
x,y,z
x,1/2-y,1/2+z
-x,1/2+y,1/2-z
-x,-y,-z

loop_
_atom_site_aniso_label
_atom_site_aniso_U_11
_atom_site_aniso_U_22
_atom_site_aniso_U_33
_atom_site_aniso_U_12
_atom_site_aniso_U_13
_atom_site_aniso_U_23
Mg1 0.03100 0.03100 0.03300 0.00320 0.00930 0.00200
Cu1 0.03100 0.03100 0.03300 0.00320 0.00930 0.00200
Mg2 0.03100 0.03480 0.02410 0.00490 0.00550 0.00180
Cu2 0.03100 0.03480 0.02410 0.00490 0.00550 0.00180
S 0.03270 0.03810 0.03230 0.00050 0.00880 0.00100
O1 0.05000 0.04700 0.03000 0.00800 0.00500 0.00300
O2 0.04000 0.05900 0.06200 0.02100 0.02500 0.01300
O3 0.04500 0.05900 0.04300 0.01800 0.01200 0.01000
O4 0.06100 0.02700 0.04600 0.00800 0.01000 0.00500
Wat1 0.06500 0.07000 0.06200 0.03800 0.03400 0.02200
Wat2 0.04600 0.04800 0.05200 0.00100 0.00200 0.00500
Wat3 0.05500 0.03500 0.05300 0.00400 0.01400 0.00500
Wat4 0.04900 0.04600 0.03800 0.00500 0.01200 0.00300
Wat5 0.05000 0.04600 0.03900 0.00730 0.01100 0.00500
Wat6 0.04300 0.05600 0.04700 0.00100 0.00800 0.00600
Wat7 0.04600 0.03900 0.04600 0.00200 0.00800 0.00300

loop_
_atom_site_label
_atom_site_fract_x
_atom_site_fract_y
_atom_site_fract_z
_atom_site_occupancy
_atom_site_type_symbol
_atom_site_attached_hydrogens
Mg1 0.00000 0.00000 0.00000 0.96400 Mg 0
Cu1 0.00000 0.00000 0.00000 0.03600 Cu 0
Mg2 0.50000 0.50000 0.00000 0.40200 Mg 0
Cu2 0.50000 0.50000 0.00000 0.59800 Cu 0
S 0.22874 0.46930 0.17440 1.00000 S 0
O1 0.20190 0.47180 0.03270 1.00000 O 0
O2 0.14400 0.54240 0.21590 1.00000 O 0
O3 0.31420 0.60360 0.22450 1.00000 O 0
O4 0.25330 0.25820 0.22300 1.00000 O 0
Wat1 0.10530 0.37500 0.42550 1.00000 O 2
Wat2 0.10430 0.95610 0.17650 1.00000 O 2
Wat3 0.02730 0.79080 0.42970 1.00000 O 2
Wat4 0.48100 0.45350 0.17510 1.00000 O 2
Wat5 0.43090 0.26920 0.44190 1.00000 O 2
Wat6 0.34910 0.84180 0.44000 1.00000 O 2
Wat7 0.36660 0.00730 0.11230 1.00000 O 2

loop_
_cod_changelog_entry_id
_cod_changelog_entry_author
_cod_changelog_entry_date
_cod_changelog_entry_text
1
;cod-tools version 3.8.0
Id: cif_guess_AMCSD_atom_types 9574 2023-05-10 09:00:05Z saulius
;
2023-05-10T18:48:33+03:00
;Derived atom types and hydrogen counts
from atom names that follow the AMCSD naming convention
(Wat == water, O-H == hydroxyl).
;

loop_
_cod_related_entry_id
_cod_related_entry_database
_cod_related_entry_code
1 AMCSD 0004014
